data_7152522
loop_
_publ_author_name
'Thomas, Joice'
'Dobrza\'nska, Liliana'
'Van Hecke, Kristof'
'Sonawane, Mahendra P.'
'Robeyns, Koen'
'Van Meervelt, Luc'
'Wo\'zniak, Krzysztof'
'Smet, Mario'
'Maes, Wouter'
'Dehaen, Wim'

_publ_section_title
;
 Homoselenacalix[4]arenes: synthetic exploration and metallosupramolecular
 chemistry.
;
_journal_issue 32
_journal_name_full 'Organic &amp; biomolecular chemistry'
_journal_page_first 6526
_journal_page_last 6536
_journal_paper_doi 10.1039/c2ob25760b
_journal_volume 10
_journal_year 2012
_chemical_formula_moiety 'C52 H72 O4 Se4, 2(C4 H8 O)'
_chemical_formula_sum 'C60 H88 O6 Se4'
_chemical_formula_weight 1221.14
_chemical_name_systematic
;
?
;
_space_group_IT_number 88
_symmetry_cell_setting tetragonal
_symmetry_space_group_name_Hall '-I 4ad'
_symmetry_space_group_name_H-M 'I 41/a :2'
_atom_sites_solution_hydrogens geom
_atom_sites_solution_primary direct
_atom_sites_solution_secondary difmap
_audit_creation_method SHELXL-97
_cell_angle_alpha 90.00
_cell_angle_beta 90.00
_cell_angle_gamma 90.00
_cell_formula_units_Z 8
_cell_length_a 28.310(4)
_cell_length_b 28.310(4)
_cell_length_c 14.618(3)
_cell_measurement_reflns_used 9805
_cell_measurement_temperature 100(2)
_cell_measurement_theta_max 26.679
_cell_measurement_theta_min 2.566
_cell_volume 11716(3)
_computing_cell_refinement CrysAlisRED
_computing_data_collection CrysAlisCCD
_computing_data_reduction CrysAlisRED
_computing_structure_refinement 'SHELXL-97 (Sheldrick, 2008)'
_computing_structure_solution 'SHELXS-97 (Sheldrick, 2008)'
_diffrn_ambient_temperature 100(2)
_diffrn_measured_fraction_theta_full 0.997
_diffrn_measured_fraction_theta_max 0.997
_diffrn_measurement_device_type KM4CCD
_diffrn_measurement_method 'omega scan'
_diffrn_radiation_monochromator graphite
_diffrn_radiation_source 'fine-focus sealed tube'
_diffrn_radiation_type MoK\a
_diffrn_radiation_wavelength 0.71073
_diffrn_reflns_av_R_equivalents 0.0597
_diffrn_reflns_av_sigmaI/netI 0.0261
_diffrn_reflns_limit_h_max 35
_diffrn_reflns_limit_h_min -35
_diffrn_reflns_limit_k_max 33
_diffrn_reflns_limit_k_min -35
_diffrn_reflns_limit_l_max 18
_diffrn_reflns_limit_l_min -18
_diffrn_reflns_number 94873
_diffrn_reflns_theta_full 26.41
_diffrn_reflns_theta_max 26.41
_diffrn_reflns_theta_min 1.44
_exptl_absorpt_coefficient_mu 2.552
_exptl_absorpt_correction_T_max 0.8028
_exptl_absorpt_correction_T_min 0.4956
_exptl_absorpt_correction_type multi-scan
_exptl_absorpt_process_details 'SADABS (Sheldrick, 1997)'
_exptl_crystal_colour colorless
_exptl_crystal_density_diffrn 1.385
_exptl_crystal_density_method 'not measured'
_exptl_crystal_description block
_exptl_crystal_F_000 5056
_exptl_crystal_size_max 0.32
_exptl_crystal_size_mid 0.18
_exptl_crystal_size_min 0.09
_refine_diff_density_max 1.121
_refine_diff_density_min -0.377
_refine_diff_density_rms 0.080
_refine_ls_extinction_method none
_refine_ls_goodness_of_fit_ref 1.079
_refine_ls_hydrogen_treatment constr
_refine_ls_matrix_type full
_refine_ls_number_parameters 324
_refine_ls_number_reflns 5998
_refine_ls_number_restraints 0
_refine_ls_restrained_S_all 1.079
_refine_ls_R_factor_all 0.0539
_refine_ls_R_factor_gt 0.0364
_refine_ls_shift/su_max 0.002
_refine_ls_shift/su_mean 0.000
_refine_ls_structure_factor_coef Fsqd
_refine_ls_weighting_details 'calc w=1/[\s^2^(Fo^2^)+(0.0409P)^2^+35.2950P] where P=(Fo^2^+2Fc^2^)/3'
_refine_ls_weighting_scheme calc
_refine_ls_wR_factor_gt 0.0844
_refine_ls_wR_factor_ref 0.0928
_reflns_number_gt 4733
_reflns_number_total 5998
_reflns_threshold_expression >2sigma(I)
_cod_data_source_file c2ob25760b.txt
_cod_data_source_block 14THF
_cod_original_sg_symbol_H-M 'I 41/a'
_cod_database_code 7152522

loop_
_symmetry_equiv_pos_as_xyz
'x, y, z'
'-y+3/4, x+1/4, z+1/4'
'-x, -y+1/2, z'
'y+1/4, -x+1/4, z+1/4'
'x+1/2, y+1/2, z+1/2'
'-y+5/4, x+3/4, z+3/4'
'-x+1/2, -y+1, z+1/2'
'y+3/4, -x+3/4, z+3/4'
'-x, -y, -z'
'y-3/4, -x-1/4, -z-1/4'
'x, y-1/2, -z'
'-y-1/4, x-1/4, -z-1/4'
'-x+1/2, -y+1/2, -z+1/2'
'y-1/4, -x+1/4, -z+1/4'
'x+1/2, y, -z+1/2'
'-y+1/4, x+1/4, -z+1/4'

loop_
_atom_site_label
_atom_site_type_symbol
_atom_site_fract_x
_atom_site_fract_y
_atom_site_fract_z
_atom_site_U_iso_or_equiv
_atom_site_adp_type
_atom_site_occupancy
_atom_site_symmetry_multiplicity
_atom_site_calc_flag
_atom_site_refinement_flags
Se1 Se 0.472857(11) 0.648065(11) 0.46108(2) 0.02283(9) Uani 1 1 d .
C1 C 0.40363(11) 0.64475(11) 0.4566(2) 0.0244(7) Uani 1 1 d .
H1A H 0.3919 0.6666 0.4087 0.029 Uiso 1 1 calc R
H1B H 0.3940 0.6123 0.4394 0.029 Uiso 1 1 calc R
Se2 Se 0.434363(11) 0.666562(11) -0.04077(2) 0.02278(9) Uani 1 1 d .
C2 C 0.38136(10) 0.65742(11) 0.5463(2) 0.0230(6) Uani 1 1 d .
C3 C 0.36505(11) 0.62255(11) 0.6042(2) 0.0238(6) Uani 1 1 d .
H3 H 0.3673 0.5906 0.5849 0.029 Uiso 1 1 calc R
C4 C 0.34546(11) 0.63208(11) 0.6896(2) 0.0238(7) Uani 1 1 d .
C5 C 0.34240(10) 0.67899(11) 0.7151(2) 0.0237(6) Uani 1 1 d .
H5 H 0.3293 0.6865 0.7731 0.028 Uiso 1 1 calc R
C6 C 0.35787(10) 0.71576(11) 0.6588(2) 0.0217(6) Uani 1 1 d .
C7 C 0.37775(10) 0.70451(11) 0.5746(2) 0.0221(6) Uani 1 1 d .
C8 C 0.32841(12) 0.59159(12) 0.7499(2) 0.0301(7) Uani 1 1 d .
C9 C 0.36959(16) 0.55818(14) 0.7686(3) 0.0483(10) Uani 1 1 d .
H9A H 0.3587 0.5319 0.8070 0.072 Uiso 1 1 calc R
H9B H 0.3948 0.5753 0.8004 0.072 Uiso 1 1 calc R
H9C H 0.3817 0.5458 0.7106 0.072 Uiso 1 1 calc R
C10 C 0.28922(15) 0.56545(14) 0.7010(3) 0.0451(10) Uani 1 1 d .
H10A H 0.2639 0.5876 0.6855 0.068 Uiso 1 1 calc R
H10B H 0.2767 0.5406 0.7411 0.068 Uiso 1 1 calc R
H10C H 0.3017 0.5512 0.6449 0.068 Uiso 1 1 calc R
C11 C 0.30933(15) 0.60897(13) 0.8411(2) 0.0411(9) Uani 1 1 d .
H11A H 0.2995 0.5819 0.8782 0.062 Uiso 1 1 calc R
H11B H 0.2821 0.6297 0.8304 0.062 Uiso 1 1 calc R
H11C H 0.3340 0.6266 0.8734 0.062 Uiso 1 1 calc R
O12 O 0.38962(8) 0.73923(8) 0.51220(14) 0.0256(5) Uani 1 1 d .
C13 C 0.43076(11) 0.76721(11) 0.5322(2) 0.0262(7) Uani 1 1 d .
H13A H 0.4588 0.7520 0.5062 0.039 Uiso 1 1 calc R
H13B H 0.4345 0.7700 0.5986 0.039 Uiso 1 1 calc R
H13C H 0.4270 0.7987 0.5055 0.039 Uiso 1 1 calc R
C14 C 0.35235(10) 0.76573(11) 0.6902(2) 0.0218(6) Uani 1 1 d .
H14A H 0.3198 0.7710 0.7128 0.026 Uiso 1 1 calc R
H14B H 0.3583 0.7877 0.6388 0.026 Uiso 1 1 calc R
C15 C 0.39137(11) 0.64727(11) 0.0582(2) 0.0241(7) Uani 1 1 d .
H15A H 0.3683 0.6239 0.0352 0.029 Uiso 1 1 calc R
H15B H 0.4095 0.6327 0.1088 0.029 Uiso 1 1 calc R
C16 C 0.36633(10) 0.69055(11) 0.0912(2) 0.0219(6) Uani 1 1 d .
C17 C 0.33352(10) 0.71242(11) 0.0339(2) 0.0226(6) Uani 1 1 d .
H17 H 0.3276 0.6992 -0.0248 0.027 Uiso 1 1 calc R
C18 C 0.30928(10) 0.75287(11) 0.0600(2) 0.0220(6) Uani 1 1 d .
C19 C 0.31873(10) 0.77095(11) 0.1464(2) 0.0215(6) Uani 1 1 d .
H19 H 0.3021 0.7983 0.1661 0.026 Uiso 1 1 calc R
C20 C 0.35118(10) 0.75090(11) 0.2048(2) 0.0213(6) Uani 1 1 d .
C21 C 0.37523(10) 0.71009(11) 0.1765(2) 0.0214(6) Uani 1 1 d .
C22 C 0.27304(11) 0.77746(12) -0.0013(2) 0.0268(7) Uani 1 1 d .
C23 C 0.22569(12) 0.77580(17) 0.0462(2) 0.0445(10) Uani 1 1 d .
H23A H 0.2141 0.7432 0.0471 0.067 Uiso 1 1 calc R
H23B H 0.2032 0.7958 0.0133 0.067 Uiso 1 1 calc R
H23C H 0.2291 0.7873 0.1091 0.067 Uiso 1 1 calc R
C24 C 0.28892(14) 0.82899(13) -0.0153(3) 0.0414(9) Uani 1 1 d .
H24A H 0.2660 0.8454 -0.0541 0.062 Uiso 1 1 calc R
H24B H 0.3200 0.8295 -0.0448 0.062 Uiso 1 1 calc R
H24C H 0.2909 0.8449 0.0442 0.062 Uiso 1 1 calc R
C25 C 0.26881(12) 0.75441(13) -0.0946(2) 0.0327(8) Uani 1 1 d .
H25A H 0.2584 0.7216 -0.0874 0.049 Uiso 1 1 calc R
H25B H 0.2996 0.7550 -0.1253 0.049 Uiso 1 1 calc R
H25C H 0.2457 0.7717 -0.1316 0.049 Uiso 1 1 calc R
O26 O 0.40512(7) 0.68797(8) 0.23786(14) 0.0262(5) Uani 1 1 d .
C27 C 0.45487(11) 0.69343(12) 0.2202(2) 0.0266(7) Uani 1 1 d .
H27A H 0.4607 0.6909 0.1543 0.040 Uiso 1 1 calc R
H27B H 0.4724 0.6686 0.2523 0.040 Uiso 1 1 calc R
H27C H 0.4653 0.7245 0.2419 0.040 Uiso 1 1 calc R
C28 C 0.36087(11) 0.77416(11) 0.2948(2) 0.0238(6) Uani 1 1 d .
H28A H 0.3659 0.7495 0.3419 0.029 Uiso 1 1 calc R
H28B H 0.3329 0.7930 0.3131 0.029 Uiso 1 1 calc R
O29 O 0.37568(9) 1.02108(9) -0.0074(2) 0.0476(7) Uani 1 1 d .
C30 C 0.39234(15) 0.97737(13) 0.0285(3) 0.0459(10) Uani 1 1 d .
H30A H 0.3831 0.9741 0.0935 0.055 Uiso 1 1 calc R
H30B H 0.4272 0.9758 0.0243 0.055 Uiso 1 1 calc R
C31 C 0.37066(18) 0.93955(16) -0.0267(4) 0.0684(15) Uani 1 1 d .
H31A H 0.3590 0.9137 0.0130 0.082 Uiso 1 1 calc R
H31B H 0.3938 0.9264 -0.0707 0.082 Uiso 1 1 calc R
C32 C 0.3306(2) 0.9628(2) -0.0761(5) 0.095(2) Uani 1 1 d .
H32A H 0.3356 0.9615 -0.1431 0.114 Uiso 1 1 calc R
H32B H 0.3003 0.9470 -0.0614 0.114 Uiso 1 1 calc R
C33 C 0.33012(17) 1.01159(17) -0.0442(4) 0.0708(15) Uani 1 1 d .
H33A H 0.3233 1.0333 -0.0956 0.085 Uiso 1 1 calc R
H33B H 0.3056 1.0159 0.0033 0.085 Uiso 1 1 calc R

loop_
_atom_site_aniso_label
_atom_site_aniso_U_11
_atom_site_aniso_U_22
_atom_site_aniso_U_33
_atom_site_aniso_U_23
_atom_site_aniso_U_13
_atom_site_aniso_U_12
Se1 0.02371(16) 0.02471(17) 0.02006(16) 0.00290(12) 0.00059(12) 0.00172(12)
C1 0.0260(16) 0.0288(16) 0.0185(15) -0.0023(13) -0.0039(13) 0.0012(13)
Se2 0.02626(17) 0.02294(16) 0.01915(16) 0.00142(12) 0.00064(12) 0.00179(12)
C2 0.0193(15) 0.0287(16) 0.0209(15) -0.0011(13) -0.0044(12) 0.0003(12)
C3 0.0240(16) 0.0228(15) 0.0245(16) -0.0023(12) -0.0052(13) -0.0005(12)
C4 0.0222(15) 0.0293(17) 0.0198(15) 0.0008(13) -0.0042(12) -0.0029(13)
C5 0.0211(15) 0.0296(17) 0.0202(15) -0.0015(13) -0.0030(12) -0.0023(12)
C6 0.0194(15) 0.0252(16) 0.0204(15) -0.0002(12) -0.0056(12) -0.0018(12)
C7 0.0188(15) 0.0257(16) 0.0218(15) 0.0037(13) -0.0060(12) -0.0016(12)
C8 0.0386(19) 0.0283(17) 0.0234(16) 0.0036(14) 0.0010(14) -0.0072(15)
C9 0.072(3) 0.037(2) 0.036(2) 0.0129(17) 0.003(2) 0.009(2)
C10 0.057(3) 0.045(2) 0.033(2) 0.0024(17) 0.0042(18) -0.0187(19)
C11 0.055(2) 0.033(2) 0.035(2) 0.0030(16) 0.0107(18) -0.0132(17)
O12 0.0299(12) 0.0283(12) 0.0187(11) 0.0062(9) -0.0045(9) -0.0059(9)
C13 0.0255(16) 0.0278(17) 0.0255(17) 0.0024(13) -0.0011(13) -0.0055(13)
C14 0.0207(15) 0.0258(16) 0.0189(15) -0.0011(12) -0.0031(12) 0.0002(12)
C15 0.0297(17) 0.0230(16) 0.0197(15) 0.0012(12) 0.0026(13) -0.0005(13)
C16 0.0200(15) 0.0235(15) 0.0223(15) 0.0020(12) 0.0030(12) -0.0015(12)
C17 0.0227(15) 0.0243(15) 0.0209(15) -0.0004(12) -0.0009(12) -0.0050(12)
C18 0.0169(14) 0.0253(16) 0.0237(16) 0.0044(12) 0.0013(12) -0.0042(12)
C19 0.0198(15) 0.0236(15) 0.0212(15) 0.0010(12) 0.0025(12) -0.0007(12)
C20 0.0187(14) 0.0263(16) 0.0188(14) 0.0002(12) 0.0037(12) -0.0027(12)
C21 0.0192(15) 0.0251(16) 0.0198(15) 0.0047(12) 0.0018(12) -0.0017(12)
C22 0.0203(15) 0.0353(18) 0.0249(16) 0.0045(14) -0.0012(13) 0.0043(13)
C23 0.0212(17) 0.084(3) 0.0278(19) 0.0045(19) -0.0060(15) 0.0033(18)
C24 0.052(2) 0.034(2) 0.038(2) 0.0063(16) -0.0151(18) 0.0034(17)
C25 0.0288(18) 0.044(2) 0.0251(17) 0.0013(15) -0.0067(14) 0.0027(15)
O26 0.0235(11) 0.0348(12) 0.0204(11) 0.0063(9) 0.0003(9) 0.0031(9)
C27 0.0218(16) 0.0315(17) 0.0266(17) 0.0015(14) -0.0016(13) 0.0035(13)
C28 0.0214(15) 0.0290(17) 0.0209(15) 0.0005(13) 0.0040(12) -0.0008(12)
O29 0.0396(15) 0.0333(14) 0.0698(19) 0.0048(13) -0.0015(14) -0.0005(12)
C30 0.046(2) 0.036(2) 0.055(3) 0.0006(19) -0.0007(19) 0.0048(17)
C31 0.064(3) 0.036(2) 0.105(4) -0.004(3) -0.032(3) -0.009(2)
C32 0.088(4) 0.067(4) 0.131(6) -0.009(4) -0.055(4) -0.005(3)
C33 0.044(3) 0.053(3) 0.115(5) -0.005(3) -0.011(3) 0.010(2)

loop_
_atom_type_symbol
_atom_type_description
_atom_type_scat_dispersion_real
_atom_type_scat_dispersion_imag
_atom_type_scat_source
C C 0.0033 0.0016 'International Tables Vol C Tables 4.2.6.8 and 6.1.1.4'
H H 0.0000 0.0000 'International Tables Vol C Tables 4.2.6.8 and 6.1.1.4'
O O 0.0106 0.0060 'International Tables Vol C Tables 4.2.6.8 and 6.1.1.4'
Se Se -0.0929 2.2259 'International Tables Vol C Tables 4.2.6.8 and 6.1.1.4'

loop_
_geom_angle_atom_site_label_1
_geom_angle_atom_site_label_2
_geom_angle_atom_site_label_3
_geom_angle
_geom_angle_site_symmetry_1
_geom_angle_site_symmetry_3
C1 Se1 C14 99.06(13) . 16_656
C2 C1 Se1 112.3(2) . .
C2 C1 H1A 109.1 . .
Se1 C1 H1A 109.1 . .
C2 C1 H1B 109.1 . .
Se1 C1 H1B 109.1 . .
H1A C1 H1B 107.9 . .
C28 Se2 C15 99.73(13) 16_655 .
C3 C2 C7 118.4(3) . .
C3 C2 C1 120.4(3) . .
C7 C2 C1 121.2(3) . .
C2 C3 C4 123.0(3) . .
C2 C3 H3 118.5 . .
C4 C3 H3 118.5 . .
C5 C4 C3 116.9(3) . .
C5 C4 C8 123.2(3) . .
C3 C4 C8 119.9(3) . .
C4 C5 C6 122.5(3) . .
C4 C5 H5 118.7 . .
C6 C5 H5 118.7 . .
C7 C6 C5 118.5(3) . .
C7 C6 C14 122.1(3) . .
C5 C6 C14 119.4(3) . .
O12 C7 C6 121.3(3) . .
O12 C7 C2 117.6(3) . .
C6 C7 C2 120.6(3) . .
C10 C8 C11 108.2(3) . .
C10 C8 C4 109.1(3) . .
C11 C8 C4 112.1(3) . .
C10 C8 C9 110.0(3) . .
C11 C8 C9 108.4(3) . .
C4 C8 C9 109.1(3) . .
C8 C9 H9A 109.5 . .
C8 C9 H9B 109.5 . .
H9A C9 H9B 109.5 . .
C8 C9 H9C 109.5 . .
H9A C9 H9C 109.5 . .
H9B C9 H9C 109.5 . .
C8 C10 H10A 109.5 . .
C8 C10 H10B 109.5 . .
H10A C10 H10B 109.5 . .
C8 C10 H10C 109.5 . .
H10A C10 H10C 109.5 . .
H10B C10 H10C 109.5 . .
C8 C11 H11A 109.5 . .
C8 C11 H11B 109.5 . .
H11A C11 H11B 109.5 . .
C8 C11 H11C 109.5 . .
H11A C11 H11C 109.5 . .
H11B C11 H11C 109.5 . .
C7 O12 C13 117.0(2) . .
O12 C13 H13A 109.5 . .
O12 C13 H13B 109.5 . .
H13A C13 H13B 109.5 . .
O12 C13 H13C 109.5 . .
H13A C13 H13C 109.5 . .
H13B C13 H13C 109.5 . .
C6 C14 Se1 108.2(2) . 14_566
C6 C14 H14A 110.1 . .
Se1 C14 H14A 110.1 14_566 .
C6 C14 H14B 110.1 . .
Se1 C14 H14B 110.1 14_566 .
H14A C14 H14B 108.4 . .
C16 C15 Se2 107.6(2) . .
C16 C15 H15A 110.2 . .
Se2 C15 H15A 110.2 . .
C16 C15 H15B 110.2 . .
Se2 C15 H15B 110.2 . .
H15A C15 H15B 108.5 . .
C21 C16 C17 118.9(3) . .
C21 C16 C15 122.1(3) . .
C17 C16 C15 119.0(3) . .
C18 C17 C16 122.0(3) . .
C18 C17 H17 119.0 . .
C16 C17 H17 119.0 . .
C19 C18 C17 117.3(3) . .
C19 C18 C22 119.6(3) . .
C17 C18 C22 123.1(3) . .
C20 C19 C18 122.7(3) . .
C20 C19 H19 118.7 . .
C18 C19 H19 118.7 . .
C19 C20 C21 118.8(3) . .
C19 C20 C28 119.1(3) . .
C21 C20 C28 122.2(3) . .
O26 C21 C16 120.9(3) . .
O26 C21 C20 118.6(3) . .
C16 C21 C20 120.3(3) . .
C23 C22 C25 109.3(3) . .
C23 C22 C18 108.2(3) . .
C25 C22 C18 112.6(3) . .
C23 C22 C24 110.5(3) . .
C25 C22 C24 108.1(3) . .
C18 C22 C24 108.2(3) . .
C22 C23 H23A 109.5 . .
C22 C23 H23B 109.5 . .
H23A C23 H23B 109.5 . .
C22 C23 H23C 109.5 . .
H23A C23 H23C 109.5 . .
H23B C23 H23C 109.5 . .
C22 C24 H24A 109.5 . .
C22 C24 H24B 109.5 . .
H24A C24 H24B 109.5 . .
C22 C24 H24C 109.5 . .
H24A C24 H24C 109.5 . .
H24B C24 H24C 109.5 . .
C22 C25 H25A 109.5 . .
C22 C25 H25B 109.5 . .
H25A C25 H25B 109.5 . .
C22 C25 H25C 109.5 . .
H25A C25 H25C 109.5 . .
H25B C25 H25C 109.5 . .
C21 O26 C27 115.7(2) . .
O26 C27 H27A 109.5 . .
O26 C27 H27B 109.5 . .
H27A C27 H27B 109.5 . .
O26 C27 H27C 109.5 . .
H27A C27 H27C 109.5 . .
H27B C27 H27C 109.5 . .
C20 C28 Se2 112.5(2) . 14_565
C20 C28 H28A 109.1 . .
Se2 C28 H28A 109.1 14_565 .
C20 C28 H28B 109.1 . .
Se2 C28 H28B 109.1 14_565 .
H28A C28 H28B 107.8 . .
C30 O29 C33 106.0(3) . .
O29 C30 C31 107.0(4) . .
O29 C30 H30A 110.3 . .
C31 C30 H30A 110.3 . .
O29 C30 H30B 110.3 . .
C31 C30 H30B 110.3 . .
H30A C30 H30B 108.6 . .
C30 C31 C32 105.0(4) . .
C30 C31 H31A 110.7 . .
C32 C31 H31A 110.7 . .
C30 C31 H31B 110.7 . .
C32 C31 H31B 110.7 . .
H31A C31 H31B 108.8 . .
C33 C32 C31 105.6(4) . .
C33 C32 H32A 110.6 . .
C31 C32 H32A 110.6 . .
C33 C32 H32B 110.6 . .
C31 C32 H32B 110.6 . .
H32A C32 H32B 108.7 . .
O29 C33 C32 107.0(4) . .
O29 C33 H33A 110.3 . .
C32 C33 H33A 110.3 . .
O29 C33 H33B 110.3 . .
C32 C33 H33B 110.3 . .
H33A C33 H33B 108.6 . .

loop_
_geom_bond_atom_site_label_1
_geom_bond_atom_site_label_2
_geom_bond_distance
_geom_bond_site_symmetry_2
Se1 C1 1.963(3) .
Se1 C14 1.965(3) 16_656
C1 C2 1.499(4) .
C1 H1A 0.9900 .
C1 H1B 0.9900 .
Se2 C28 1.967(3) 16_655
Se2 C15 1.968(3) .
C2 C3 1.380(4) .
C2 C7 1.400(4) .
C3 C4 1.393(4) .
C3 H3 0.9500 .
C4 C5 1.382(4) .
C4 C8 1.524(4) .
C5 C6 1.398(4) .
C5 H5 0.9500 .
C6 C7 1.390(4) .
C6 C14 1.496(4) .
C7 O12 1.383(4) .
C8 C10 1.513(5) .
C8 C11 1.520(5) .
C8 C9 1.526(5) .
C9 H9A 0.9800 .
C9 H9B 0.9800 .
C9 H9C 0.9800 .
C10 H10A 0.9800 .
C10 H10B 0.9800 .
C10 H10C 0.9800 .
C11 H11A 0.9800 .
C11 H11B 0.9800 .
C11 H11C 0.9800 .
O12 C13 1.439(4) .
C13 H13A 0.9800 .
C13 H13B 0.9800 .
C13 H13C 0.9800 .
C14 Se1 1.965(3) 14_566
C14 H14A 0.9900 .
C14 H14B 0.9900 .
C15 C16 1.495(4) .
C15 H15A 0.9900 .
C15 H15B 0.9900 .
C16 C21 1.386(4) .
C16 C17 1.396(4) .
C17 C18 1.388(4) .
C17 H17 0.9500 .
C18 C19 1.389(4) .
C18 C22 1.530(4) .
C19 C20 1.376(4) .
C19 H19 0.9500 .
C20 C21 1.403(4) .
C20 C28 1.498(4) .
C21 O26 1.383(4) .
C22 C23 1.511(5) .
C22 C25 1.518(5) .
C22 C24 1.540(5) .
C23 H23A 0.9800 .
C23 H23B 0.9800 .
C23 H23C 0.9800 .
C24 H24A 0.9800 .
C24 H24B 0.9800 .
C24 H24C 0.9800 .
C25 H25A 0.9800 .
C25 H25B 0.9800 .
C25 H25C 0.9800 .
O26 C27 1.440(4) .
C27 H27A 0.9800 .
C27 H27B 0.9800 .
C27 H27C 0.9800 .
C28 Se2 1.967(3) 14_565
C28 H28A 0.9900 .
C28 H28B 0.9900 .
O29 C30 1.424(5) .
O29 C33 1.423(5) .
C30 C31 1.475(6) .
C30 H30A 0.9900 .
C30 H30B 0.9900 .
C31 C32 1.497(7) .
C31 H31A 0.9900 .
C31 H31B 0.9900 .
C32 C33 1.457(7) .
C32 H32A 0.9900 .
C32 H32B 0.9900 .
C33 H33A 0.9900 .
C33 H33B 0.9900 .

loop_
_geom_torsion_atom_site_label_1
_geom_torsion_atom_site_label_2
_geom_torsion_atom_site_label_3
_geom_torsion_atom_site_label_4
_geom_torsion
_geom_torsion_site_symmetry_1
_geom_torsion_site_symmetry_4
C14 Se1 C1 C2 58.7(2) 16_656 .
Se1 C1 C2 C3 -101.3(3) . .
Se1 C1 C2 C7 76.9(3) . .
C7 C2 C3 C4 -0.4(5) . .
C1 C2 C3 C4 177.8(3) . .
C2 C3 C4 C5 0.6(4) . .
C2 C3 C4 C8 -179.7(3) . .
C3 C4 C5 C6 0.2(4) . .
C8 C4 C5 C6 -179.5(3) . .
C4 C5 C6 C7 -1.0(4) . .
C4 C5 C6 C14 178.6(3) . .
C5 C6 C7 O12 173.8(3) . .
C14 C6 C7 O12 -5.8(4) . .
C5 C6 C7 C2 1.2(4) . .
C14 C6 C7 C2 -178.4(3) . .
C3 C2 C7 O12 -173.4(3) . .
C1 C2 C7 O12 8.4(4) . .
C3 C2 C7 C6 -0.5(4) . .
C1 C2 C7 C6 -178.7(3) . .
C5 C4 C8 C10 118.1(4) . .
C3 C4 C8 C10 -61.6(4) . .
C5 C4 C8 C11 -1.7(5) . .
C3 C4 C8 C11 178.6(3) . .
C5 C4 C8 C9 -121.7(3) . .
C3 C4 C8 C9 58.6(4) . .
C6 C7 O12 C13 73.7(4) . .
C2 C7 O12 C13 -113.5(3) . .
C7 C6 C14 Se1 -108.4(3) . 14_566
C5 C6 C14 Se1 71.9(3) . 14_566
C28 Se2 C15 C16 163.0(2) 16_655 .
Se2 C15 C16 C21 -110.1(3) . .
Se2 C15 C16 C17 68.9(3) . .
C21 C16 C17 C18 -0.6(4) . .
C15 C16 C17 C18 -179.6(3) . .
C16 C17 C18 C19 -0.3(4) . .
C16 C17 C18 C22 -179.8(3) . .
C17 C18 C19 C20 1.1(4) . .
C22 C18 C19 C20 -179.4(3) . .
C18 C19 C20 C21 -1.0(4) . .
C18 C19 C20 C28 177.0(3) . .
C17 C16 C21 O26 175.8(3) . .
C15 C16 C21 O26 -5.3(4) . .
C17 C16 C21 C20 0.7(4) . .
C15 C16 C21 C20 179.7(3) . .
C19 C20 C21 O26 -175.1(3) . .
C28 C20 C21 O26 7.0(4) . .
C19 C20 C21 C16 0.1(4) . .
C28 C20 C21 C16 -177.8(3) . .
C19 C18 C22 C23 -61.8(4) . .
C17 C18 C22 C23 117.6(3) . .
C19 C18 C22 C25 177.3(3) . .
C17 C18 C22 C25 -3.2(4) . .
C19 C18 C22 C24 57.9(4) . .
C17 C18 C22 C24 -122.7(3) . .
C16 C21 O26 C27 77.8(4) . .
C20 C21 O26 C27 -107.0(3) . .
C19 C20 C28 Se2 -96.0(3) . 14_565
C21 C20 C28 Se2 81.9(3) . 14_565
C33 O29 C30 C31 29.3(5) . .
O29 C30 C31 C32 -16.4(6) . .
C30 C31 C32 C33 -2.3(7) . .
C30 O29 C33 C32 -30.9(6) . .
C31 C32 C33 O29 20.1(7) . .
